data_7017632
loop_
_publ_author_name
'Voloshin, Yan Z.'
'Belov, Alexander S.'
'Varzatskii, Oleg A.'
'Shul'ga, Sergey V.'
'Stuzhin, Pavel A.'
'Starikova, Zoya A.'
'Lebed, Ekaterina G.'
'Bubnov, Yurii N.'

_publ_section_title
;
 Synthesis and structure of the first clathrochelate iron(II)
 tris-dioximates with inherent nitrile substituent(s) and new
 dehalogenation--reduction reaction at a quasi-aromatic macrobicyclic
 framework.
;
_journal_issue 3
_journal_name_full 'Dalton transactions (Cambridge, England : 2003)'
_journal_page_first 921
_journal_page_last 928
_journal_paper_doi 10.1039/c1dt11285f
_journal_volume 41
_journal_year 2012
_chemical_formula_moiety 'C31 H21 B2 F2 Fe N7 O6, 2.5(C6 H6)'
_chemical_formula_sum 'C46 H36 B2 F2 Fe N7 O6'
_chemical_formula_weight 898.29
_chemical_name_systematic
;
?
;
_space_group_IT_number 2
_symmetry_cell_setting triclinic
_symmetry_space_group_name_Hall '-P 1'
_symmetry_space_group_name_H-M 'P -1'
_atom_sites_solution_hydrogens geom
_atom_sites_solution_primary direct
_atom_sites_solution_secondary difmap
_audit_creation_method SHELXL-97
_cell_angle_alpha 107.773(4)
_cell_angle_beta 110.392(3)
_cell_angle_gamma 96.086(4)
_cell_formula_units_Z 4
_cell_length_a 16.500(3)
_cell_length_b 16.552(3)
_cell_length_c 18.284(3)
_cell_measurement_reflns_used 460
_cell_measurement_temperature 120(2)
_cell_measurement_theta_max 25
_cell_measurement_theta_min 3
_cell_volume 4329.2(13)
_computing_cell_refinement 'SAINTPlus (Bruker, 1998a)'
_computing_data_collection 'SMART (Bruker, 1998b)'
_computing_data_reduction 'SAINTPlus (Bruker, 1998a)'
_computing_molecular_graphics 'SHELXTL (Sheldrick, 2008)'
_computing_publication_material 'SHELXTL (Sheldrick, 2008)'
_computing_structure_refinement 'SHELXTL (Sheldrick, 2008)'
_computing_structure_solution 'SHELXTL (Sheldrick, 2008)'
_diffrn_ambient_temperature 120(2)
_diffrn_measured_fraction_theta_full 0.992
_diffrn_measured_fraction_theta_max 0.992
_diffrn_measurement_device_type 'Bruker SMART 1000 CCD area detector'
_diffrn_measurement_method 'phi and omega scans'
_diffrn_radiation_monochromator graphite
_diffrn_radiation_source 'fine-focus sealed tube'
_diffrn_radiation_type MoK\a
_diffrn_radiation_wavelength 0.71073
_diffrn_reflns_av_R_equivalents 0.1690
_diffrn_reflns_av_sigmaI/netI 0.2749
_diffrn_reflns_limit_h_max 19
_diffrn_reflns_limit_h_min -19
_diffrn_reflns_limit_k_max 19
_diffrn_reflns_limit_k_min -19
_diffrn_reflns_limit_l_max 21
_diffrn_reflns_limit_l_min -21
_diffrn_reflns_number 34537
_diffrn_reflns_theta_full 25.00
_diffrn_reflns_theta_max 25.00
_diffrn_reflns_theta_min 1.86
_exptl_absorpt_coefficient_mu 0.415
_exptl_absorpt_correction_T_max 0.700
_exptl_absorpt_correction_T_min 0.556
_exptl_absorpt_correction_type multi-scan
_exptl_absorpt_process_details 'SADABS (Sheldrick, 1998a)'
_exptl_crystal_colour red
_exptl_crystal_density_diffrn 1.387
_exptl_crystal_density_method 'not measured'
_exptl_crystal_description prism
_exptl_crystal_F_000 1862
_exptl_crystal_size_max 0.45
_exptl_crystal_size_mid 0.30
_exptl_crystal_size_min 0.25
_refine_diff_density_max 0.681
_refine_diff_density_min -0.965
_refine_diff_density_rms 0.093
_refine_ls_extinction_method none
_refine_ls_goodness_of_fit_ref 1.044
_refine_ls_hydrogen_treatment constr
_refine_ls_matrix_type full
_refine_ls_number_parameters 1151
_refine_ls_number_reflns 15131
_refine_ls_number_restraints 0
_refine_ls_restrained_S_all 1.044
_refine_ls_R_factor_all 0.2381
_refine_ls_R_factor_gt 0.0727
_refine_ls_shift/su_max 0.001
_refine_ls_shift/su_mean 0.000
_refine_ls_structure_factor_coef Fsqd
_refine_ls_weighting_details 'calc w=1/[\s^2^(Fo^2^)+(0.0084P)^2^+3.8500P] where P=(Fo^2^+2Fc^2^)/3'
_refine_ls_weighting_scheme calc
_refine_ls_wR_factor_gt 0.1274
_refine_ls_wR_factor_ref 0.1707
_reflns_number_gt 5142
_reflns_number_total 15131
_reflns_threshold_expression I>2\s(I)
_cod_data_source_file c1dt11285f.txt
_cod_data_source_block hhh
_cod_depositor_comments
;
The following automatic conversions were performed:

'_symmetry_cell_setting' value 'Triclinic' changed to 'triclinic'
according to /home/saulius/struct/CIF-dictionaries/cif_core.dic
dictionary named 'cif_core.dic' version 2.4.1 from 2010-06-29.

Automatic conversion script
Id: cif_fix_values 1715 2011-07-08 13:25:40Z adriana 
;
_cod_original_cell_volume 4329.1(12)
_cod_database_code 7017632

loop_
_symmetry_equiv_pos_as_xyz
'x, y, z'
'-x, -y, -z'

loop_
_atom_site_label
_atom_site_type_symbol
_atom_site_fract_x
_atom_site_fract_y
_atom_site_fract_z
_atom_site_U_iso_or_equiv
_atom_site_adp_type
_atom_site_occupancy
_atom_site_symmetry_multiplicity
_atom_site_calc_flag
_atom_site_refinement_flags
Fe1A Fe 0.22052(7) 0.25827(6) 0.25782(7) 0.0296(3) Uani 1 1 d .
F1A F 0.3907(3) 0.3478(2) 0.5235(3) 0.0446(12) Uani 1 1 d .
F2A F 0.0510(3) 0.1691(2) -0.0079(3) 0.0419(11) Uani 1 1 d .
B1A B 0.3352(7) 0.3168(6) 0.4404(6) 0.039(2) Uani 1 1 d .
B2A B 0.1057(6) 0.1988(5) 0.0755(6) 0.029(2) Uani 1 1 d .
N1A N 0.2832(4) 0.3747(4) 0.3309(4) 0.0295(15) Uani 1 1 d .
N2A N 0.1595(4) 0.3256(4) 0.1969(4) 0.0292(15) Uani 1 1 d .
N3A N 0.1876(4) 0.2465(4) 0.3465(4) 0.0369(17) Uani 1 1 d .
N4A N 0.1122(4) 0.1688(4) 0.1963(4) 0.0348(16) Uani 1 1 d .
N5A N 0.3258(4) 0.2283(4) 0.3096(4) 0.0338(16) Uani 1 1 d .
N6A N 0.2509(4) 0.2112(3) 0.1657(4) 0.0313(16) Uani 1 1 d .
N7A N 0.5226(7) 0.1647(6) 0.3144(7) 0.021(3) Uiso 0.50 1 d P
N8A N 0.3781(7) 0.1132(7) 0.0669(8) 0.034(3) Uiso 0.50 1 d P
O1A O 0.3434(3) 0.3961(3) 0.4140(3) 0.0368(13) Uani 1 1 d .
O2A O 0.0993(3) 0.2892(3) 0.1146(3) 0.0325(13) Uani 1 1 d .
O3A O 0.2465(3) 0.2848(3) 0.4295(3) 0.0373(14) Uani 1 1 d .
O4A O 0.0676(3) 0.1390(3) 0.1097(3) 0.0366(13) Uani 1 1 d .
O5A O 0.3723(3) 0.2500(3) 0.3948(3) 0.0381(13) Uani 1 1 d .
O6A O 0.1957(3) 0.1937(3) 0.0840(3) 0.0354(13) Uani 1 1 d .
C1A C 0.2584(5) 0.4413(4) 0.3122(5) 0.0274(18) Uani 1 1 d .
C2A C 0.1876(5) 0.4096(4) 0.2281(5) 0.0264(18) Uani 1 1 d .
C3A C 0.1186(5) 0.1869(4) 0.3265(5) 0.033(2) Uani 1 1 d .
C4A C 0.0654(5) 0.1470(4) 0.2366(5) 0.033(2) Uani 1 1 d .
C5A C 0.3712(5) 0.1969(4) 0.2629(6) 0.043(2) Uani 1 1 d .
H5A H 0.4282 0.1842 0.2853 0.052 Uiso 0.50 1 d PR
C6A C 0.3246(5) 0.1843(5) 0.1773(5) 0.0331(19) Uani 1 1 d .
H6A H 0.3396 0.1527 0.1285 0.040 Uiso 0.50 1 d PR
C7A C 0.2900(5) 0.5334(4) 0.3688(4) 0.0229(17) Uani 1 1 d .
C8A C 0.2299(5) 0.5807(4) 0.3804(5) 0.034(2) Uani 1 1 d .
H8AA H 0.1681 0.5550 0.3484 0.041 Uiso 1 1 calc R
C9A C 0.2571(5) 0.6657(5) 0.4381(5) 0.037(2) Uani 1 1 d .
H9AA H 0.2143 0.6977 0.4460 0.045 Uiso 1 1 calc R
C10A C 0.3462(6) 0.7032(5) 0.4837(5) 0.039(2) Uani 1 1 d .
H10A H 0.3651 0.7609 0.5243 0.047 Uiso 1 1 calc R
C11A C 0.4086(6) 0.6580(5) 0.4710(5) 0.040(2) Uani 1 1 d .
H11A H 0.4703 0.6853 0.5012 0.048 Uiso 1 1 calc R
C12A C 0.3812(5) 0.5716(5) 0.4134(5) 0.0330(19) Uani 1 1 d .
H12A H 0.4237 0.5397 0.4048 0.040 Uiso 1 1 calc R
C13A C 0.1601(5) 0.4686(4) 0.1811(5) 0.0316(19) Uani 1 1 d .
C14A C 0.2214(6) 0.5169(5) 0.1667(5) 0.050(2) Uani 1 1 d .
H14A H 0.2819 0.5135 0.1873 0.060 Uiso 1 1 calc R
C15A C 0.1952(8) 0.5715(5) 0.1215(6) 0.066(3) Uani 1 1 d .
H15A H 0.2376 0.6048 0.1111 0.079 Uiso 1 1 calc R
C16A C 0.1108(8) 0.5763(5) 0.0933(6) 0.068(3) Uani 1 1 d .
H16A H 0.0932 0.6123 0.0617 0.082 Uiso 1 1 calc R
C17A C 0.0467(6) 0.5293(6) 0.1092(6) 0.068(3) Uani 1 1 d .
H17A H -0.0130 0.5354 0.0911 0.081 Uiso 1 1 calc R
C18A C 0.0731(6) 0.4736(5) 0.1521(5) 0.050(2) Uani 1 1 d .
H18A H 0.0305 0.4390 0.1611 0.060 Uiso 1 1 calc R
C19A C 0.1013(5) 0.1528(5) 0.3876(5) 0.045(2) Uani 1 1 d .
C20A C 0.1168(6) 0.2091(5) 0.4685(6) 0.066(3) Uani 1 1 d .
H20A H 0.1351 0.2705 0.4848 0.079 Uiso 1 1 calc R
C21A C 0.1044(7) 0.1720(7) 0.5249(6) 0.083(3) Uani 1 1 d .
H21A H 0.1135 0.2090 0.5797 0.099 Uiso 1 1 calc R
C22A C 0.0797(6) 0.0841(7) 0.5017(7) 0.072(3) Uani 1 1 d .
H22A H 0.0729 0.0608 0.5413 0.086 Uiso 1 1 calc R
C23A C 0.0641(7) 0.0274(6) 0.4222(6) 0.074(3) Uani 1 1 d .
H23A H 0.0469 -0.0341 0.4068 0.089 Uiso 1 1 calc R
C24A C 0.0745(6) 0.0639(5) 0.3657(6) 0.056(3) Uani 1 1 d .
H24A H 0.0627 0.0263 0.3103 0.067 Uiso 1 1 calc R
C25A C -0.0280(5) 0.0990(5) 0.1983(5) 0.0313(19) Uani 1 1 d .
C26A C -0.0830(6) 0.1323(5) 0.2355(5) 0.041(2) Uani 1 1 d .
H26A H -0.0595 0.1835 0.2849 0.049 Uiso 1 1 calc R
C27A C -0.1713(6) 0.0920(5) 0.2015(5) 0.044(2) Uani 1 1 d .
H27A H -0.2094 0.1160 0.2265 0.052 Uiso 1 1 calc R
C28A C -0.2056(6) 0.0155(5) 0.1301(5) 0.045(2) Uani 1 1 d .
H28A H -0.2670 -0.0126 0.1061 0.054 Uiso 1 1 calc R
C29A C -0.1503(5) -0.0183(5) 0.0950(5) 0.039(2) Uani 1 1 d .
H29A H -0.1731 -0.0709 0.0471 0.047 Uiso 1 1 calc R
C30A C -0.0627(5) 0.0227(5) 0.1281(5) 0.040(2) Uani 1 1 d .
H30A H -0.0249 -0.0012 0.1027 0.048 Uiso 1 1 calc R
C31A C 0.4589(7) 0.1805(7) 0.2941(7) 0.006(3) Uiso 0.50 1 d P
C32A C 0.3548(9) 0.1454(9) 0.1169(10) 0.029(4) Uiso 0.50 1 d P
Fe1B Fe 0.32242(8) 0.50460(7) 0.71210(7) 0.0324(3) Uani 1 1 d .
F1B F 0.0494(3) 0.3847(3) 0.6532(3) 0.0493(13) Uani 1 1 d .
F2B F 0.5951(3) 0.6234(2) 0.7680(3) 0.0437(12) Uani 1 1 d .
B1B B 0.1351(6) 0.4208(6) 0.6719(6) 0.035(2) Uani 1 1 d .
B2B B 0.5082(6) 0.5865(5) 0.7487(6) 0.032(2) Uani 1 1 d .
N1B N 0.2809(4) 0.4035(4) 0.7321(4) 0.0336(16) Uani 1 1 d .
N2B N 0.4188(4) 0.4527(4) 0.7233(4) 0.0329(16) Uani 1 1 d .
N3B N 0.2430(4) 0.5548(4) 0.7533(4) 0.0286(15) Uani 1 1 d .
N4B N 0.4015(4) 0.6016(4) 0.8088(4) 0.0298(15) Uani 1 1 d .
N5B N 0.2255(4) 0.4546(3) 0.6073(4) 0.0341(16) Uani 1 1 d .
N6B N 0.3644(4) 0.5575(4) 0.6478(4) 0.0344(16) Uani 1 1 d .
N7B N 0.0997(5) 0.4189(5) 0.3981(5) 0.064(2) Uani 1 1 d .
O1B O 0.1948(3) 0.3760(3) 0.7184(3) 0.0383(14) Uani 1 1 d .
O2B O 0.5008(3) 0.4915(3) 0.7311(3) 0.0351(13) Uani 1 1 d .
O3B O 0.1542(3) 0.5167(3) 0.7246(3) 0.0362(13) Uani 1 1 d .
O4B O 0.4894(3) 0.6283(3) 0.8245(3) 0.0355(13) Uani 1 1 d .
O5B O 0.1435(3) 0.4105(3) 0.5906(3) 0.0419(14) Uani 1 1 d .
O6B O 0.4497(3) 0.6030(3) 0.6763(3) 0.0351(13) Uani 1 1 d .
C1B C 0.3299(5) 0.3463(5) 0.7355(5) 0.034(2) Uani 1 1 d .
C2B C 0.4168(5) 0.3771(5) 0.7381(5) 0.033(2) Uani 1 1 d .
C3B C 0.2738(5) 0.6255(4) 0.8241(5) 0.0288(18) Uani 1 1 d .
C4B C 0.3695(5) 0.6558(4) 0.8523(4) 0.0257(18) Uani 1 1 d .
C5B C 0.2320(6) 0.4772(5) 0.5440(5) 0.038(2) Uani 1 1 d .
C6B C 0.3159(6) 0.5317(5) 0.5688(6) 0.044(2) Uani 1 1 d .
H6BA H 0.3349 0.5480 0.5308 0.052 Uiso 1 1 calc R
C7B C 0.2972(5) 0.2573(4) 0.7318(5) 0.034(2) Uani 1 1 d .
C8B C 0.2596(5) 0.2441(5) 0.7850(5) 0.041(2) Uani 1 1 d .
H8BA H 0.2526 0.2924 0.8246 0.049 Uiso 1 1 calc R
C9B C 0.2318(5) 0.1592(5) 0.7805(6) 0.051(3) Uani 1 1 d .
H9BA H 0.2056 0.1503 0.8170 0.061 Uiso 1 1 calc R
C10B C 0.2418(6) 0.0897(5) 0.7247(6) 0.057(3) Uani 1 1 d .
H10B H 0.2209 0.0324 0.7213 0.069 Uiso 1 1 calc R
C11B C 0.2825(6) 0.1017(5) 0.6722(6) 0.066(3) Uani 1 1 d .
H11B H 0.2910 0.0531 0.6340 0.079 Uiso 1 1 calc R
C12B C 0.3105(6) 0.1863(5) 0.6769(5) 0.057(3) Uani 1 1 d .
H12B H 0.3390 0.1955 0.6421 0.069 Uiso 1 1 calc R
C13B C 0.4899(5) 0.3327(4) 0.7516(5) 0.037(2) Uani 1 1 d .
C14B C 0.5382(5) 0.3212(5) 0.7020(5) 0.041(2) Uani 1 1 d .
H14B H 0.5266 0.3462 0.6601 0.050 Uiso 1 1 calc R
C15B C 0.6019(5) 0.2747(5) 0.7123(5) 0.046(2) Uani 1 1 d .
H15B H 0.6340 0.2666 0.6774 0.055 Uiso 1 1 calc R
C16B C 0.6198(6) 0.2383(5) 0.7761(6) 0.052(3) Uani 1 1 d .
H16B H 0.6638 0.2054 0.7833 0.063 Uiso 1 1 calc R
C17B C 0.5748(5) 0.2500(5) 0.8264(5) 0.043(2) Uani 1 1 d .
H17B H 0.5885 0.2266 0.8695 0.052 Uiso 1 1 calc R
C18B C 0.5079(5) 0.2965(5) 0.8153(5) 0.043(2) Uani 1 1 d .
H18B H 0.4753 0.3037 0.8496 0.051 Uiso 1 1 calc R
C19B C 0.2199(5) 0.6634(4) 0.8679(5) 0.0267(18) Uani 1 1 d .
C20B C 0.1396(5) 0.6800(5) 0.8259(6) 0.045(2) Uani 1 1 d .
H20B H 0.1180 0.6652 0.7669 0.054 Uiso 1 1 calc R
C21B C 0.0909(5) 0.7174(5) 0.8679(5) 0.045(2) Uani 1 1 d .
H21B H 0.0368 0.7297 0.8381 0.054 Uiso 1 1 calc R
C22B C 0.1198(6) 0.7375(5) 0.9537(6) 0.050(2) Uani 1 1 d .
H22B H 0.0851 0.7623 0.9825 0.060 Uiso 1 1 calc R
C23B C 0.1985(5) 0.7213(5) 0.9963(5) 0.039(2) Uani 1 1 d .
H23B H 0.2186 0.7351 1.0551 0.047 Uiso 1 1 calc R
C24B C 0.2498(5) 0.6845(4) 0.9546(5) 0.037(2) Uani 1 1 d .
H24B H 0.3047 0.6739 0.9849 0.044 Uiso 1 1 calc R
C25B C 0.4208(5) 0.7405(4) 0.9222(5) 0.034(2) Uani 1 1 d .
C26B C 0.3886(5) 0.8161(5) 0.9221(5) 0.039(2) Uani 1 1 d .
H26B H 0.3356 0.8138 0.8778 0.047 Uiso 1 1 calc R
C27B C 0.4370(6) 0.8946(5) 0.9892(6) 0.053(3) Uani 1 1 d .
H27B H 0.4162 0.9461 0.9905 0.063 Uiso 1 1 calc R
C28B C 0.5127(6) 0.8986(6) 1.0524(6) 0.059(3) Uani 1 1 d .
H28B H 0.5443 0.9530 1.0969 0.071 Uiso 1 1 calc R
C29B C 0.5454(6) 0.8237(6) 1.0535(6) 0.055(3) Uani 1 1 d .
H29B H 0.5975 0.8264 1.0989 0.066 Uiso 1 1 calc R
C30B C 0.5000(5) 0.7468(5) 0.9871(5) 0.044(2) Uani 1 1 d .
H30B H 0.5231 0.6964 0.9852 0.053 Uiso 1 1 calc R
C31B C 0.1585(6) 0.4455(6) 0.4610(6) 0.047(2) Uani 1 1 d .
C1S C 0.8958(11) 0.3020(10) 0.4313(11) 0.120(5) Uani 1 1 d .
H1SA H 0.9488 0.3457 0.4517 0.144 Uiso 1 1 calc R
C2S C 0.8080(19) 0.3051(13) 0.3724(11) 0.146(9) Uani 1 1 d .
H2SA H 0.8065 0.3548 0.3566 0.175 Uiso 1 1 calc R
C3S C 0.7320(13) 0.2460(15) 0.3397(11) 0.149(9) Uani 1 1 d .
H3SA H 0.6776 0.2505 0.3020 0.178 Uiso 1 1 calc R
C4S C 0.7413(11) 0.1743(14) 0.3680(9) 0.135(8) Uani 1 1 d .
H4SA H 0.6899 0.1285 0.3475 0.162 Uiso 1 1 calc R
C5S C 0.8084(14) 0.1686(9) 0.4149(10) 0.102(5) Uani 1 1 d .
H5SA H 0.8067 0.1179 0.4289 0.122 Uiso 1 1 calc R
C6S C 0.8925(12) 0.2306(13) 0.4530(9) 0.111(5) Uani 1 1 d .
H6SA H 0.9436 0.2222 0.4918 0.133 Uiso 1 1 calc R
C7S C 0.5906(10) 0.0327(8) 0.4558(9) 0.106(4) Uani 1 1 d .
H7SA H 0.5585 0.0668 0.4284 0.127 Uiso 1 1 calc R
C8S C 0.5527(9) -0.0553(8) 0.4361(8) 0.113(4) Uani 1 1 d .
H8SA H 0.4937 -0.0802 0.3946 0.136 Uiso 1 1 calc R
C9S C 0.5956(10) -0.1062(7) 0.4730(7) 0.091(4) Uani 1 1 d .
H9SA H 0.5667 -0.1646 0.4603 0.110 Uiso 1 1 calc R
C10S C 0.6826(10) -0.0712(7) 0.5297(8) 0.100(4) Uani 1 1 d .
H10C H 0.7158 -0.1066 0.5542 0.120 Uiso 1 1 calc R
C11S C 0.7229(8) 0.0176(7) 0.5516(6) 0.084(3) Uani 1 1 d .
H11C H 0.7829 0.0418 0.5910 0.101 Uiso 1 1 calc R
C12S C 0.6757(9) 0.0673(8) 0.5163(8) 0.093(4) Uani 1 1 d .
H12C H 0.7018 0.1276 0.5335 0.111 Uiso 1 1 calc R
C13S C 0.3037(10) 0.3681(8) 0.0262(7) 0.085(4) Uani 1 1 d .
H13A H 0.3300 0.3373 0.0608 0.102 Uiso 1 1 calc R
C14S C 0.3556(8) 0.4334(7) 0.0259(8) 0.094(4) Uani 1 1 d .
H14C H 0.4172 0.4515 0.0617 0.113 Uiso 1 1 calc R
C15S C 0.3178(9) 0.4762(6) -0.0289(8) 0.085(4) Uani 1 1 d .
H15C H 0.3551 0.5216 -0.0323 0.102 Uiso 1 1 calc R
C16S C 0.2290(9) 0.4539(7) -0.0769(7) 0.079(4) Uani 1 1 d .
H16C H 0.2034 0.4839 -0.1126 0.095 Uiso 1 1 calc R
C17S C 0.1774(7) 0.3866(6) -0.0722(7) 0.075(3) Uani 1 1 d .
H17C H 0.1152 0.3703 -0.1052 0.091 Uiso 1 1 calc R
C18S C 0.2139(8) 0.3416(7) -0.0204(7) 0.074(3) Uani 1 1 d .
H18C H 0.1780 0.2948 -0.0175 0.089 Uiso 1 1 calc R
C19S C 0.3640(11) -0.0318(9) 0.2110(15) 0.124(7) Uani 1 1 d .
H19A H 0.4230 -0.0387 0.2324 0.149 Uiso 1 1 calc R
C20S C 0.3294(10) -0.0009(6) 0.2640(8) 0.086(4) Uani 1 1 d .
H20C H 0.3637 0.0163 0.3225 0.103 Uiso 1 1 calc R
C21S C 0.2443(10) 0.0067(6) 0.2361(10) 0.081(4) Uani 1 1 d .
H21C H 0.2187 0.0274 0.2754 0.097 Uiso 1 1 calc R
C22S C 0.1930(8) -0.0151(6) 0.1510(11) 0.083(4) Uani 1 1 d .
H22C H 0.1336 -0.0085 0.1316 0.099 Uiso 1 1 calc R
C23S C 0.2327(14) -0.0471(7) 0.0952(10) 0.124(6) Uani 1 1 d .
H23C H 0.2004 -0.0636 0.0365 0.149 Uiso 1 1 calc R
C24S C 0.3222(15) -0.0544(9) 0.1282(13) 0.128(8) Uani 1 1 d .
H24C H 0.3515 -0.0750 0.0922 0.153 Uiso 1 1 calc R
C25S C 0.9378(7) 0.1656(6) 0.8018(6) 0.067(3) Uani 1 1 d .
H25A H 0.9412 0.1350 0.8386 0.081 Uiso 1 1 calc R
C26S C 0.8684(7) 0.1979(6) 0.7760(7) 0.077(3) Uani 1 1 d .
H26C H 0.8221 0.1913 0.7948 0.093 Uiso 1 1 calc R
C27S C 0.8628(7) 0.2420(7) 0.7211(7) 0.086(4) Uani 1 1 d .
H27C H 0.8113 0.2632 0.7010 0.104 Uiso 1 1 calc R
C28S C 0.9284(6) 0.2549(6) 0.6963(6) 0.067(3) Uani 1 1 d .
H28C H 0.9247 0.2876 0.6612 0.080 Uiso 1 1 calc R
C29S C 0.9991(7) 0.2222(6) 0.7205(7) 0.073(3) Uani 1 1 d .
H29C H 1.0449 0.2297 0.7013 0.087 Uiso 1 1 calc R
C30S C 1.0052(6) 0.1759(6) 0.7755(7) 0.079(3) Uani 1 1 d .
H30C H 1.0554 0.1525 0.7938 0.095 Uiso 1 1 calc R

loop_
_atom_site_aniso_label
_atom_site_aniso_U_11
_atom_site_aniso_U_22
_atom_site_aniso_U_33
_atom_site_aniso_U_23
_atom_site_aniso_U_13
_atom_site_aniso_U_12
Fe1A 0.0436(7) 0.0229(6) 0.0210(7) 0.0080(5) 0.0129(6) 0.0030(5)
F1A 0.063(3) 0.035(3) 0.027(3) 0.016(2) 0.006(3) 0.007(2)
F2A 0.056(3) 0.036(2) 0.025(3) 0.007(2) 0.012(2) 0.003(2)
B1A 0.055(7) 0.030(5) 0.025(6) 0.010(5) 0.010(6) 0.007(5)
B2A 0.043(6) 0.018(5) 0.016(6) 0.001(4) 0.009(5) 0.000(4)
N1A 0.042(4) 0.029(3) 0.014(4) 0.010(3) 0.007(3) 0.002(3)
N2A 0.040(4) 0.023(3) 0.018(4) 0.000(3) 0.014(3) -0.003(3)
N3A 0.050(4) 0.029(4) 0.035(5) 0.016(4) 0.020(4) 0.000(3)
N4A 0.046(4) 0.030(4) 0.016(4) 0.002(3) 0.007(3) -0.004(3)
N5A 0.050(4) 0.022(3) 0.023(4) 0.004(3) 0.012(4) 0.003(3)
N6A 0.032(4) 0.026(3) 0.037(5) 0.013(3) 0.016(4) 0.006(3)
O1A 0.054(4) 0.026(3) 0.030(4) 0.016(3) 0.013(3) 0.005(3)
O2A 0.044(3) 0.027(3) 0.019(3) 0.005(3) 0.009(3) -0.002(2)
O3A 0.049(4) 0.033(3) 0.023(4) 0.011(3) 0.009(3) -0.003(3)
O4A 0.058(4) 0.027(3) 0.017(3) 0.002(3) 0.015(3) -0.005(3)
O5A 0.060(4) 0.028(3) 0.020(3) 0.010(3) 0.006(3) 0.010(3)
O6A 0.043(3) 0.035(3) 0.026(4) 0.013(3) 0.011(3) 0.005(3)
C1A 0.035(5) 0.023(4) 0.028(5) 0.012(4) 0.016(4) 0.003(4)
C2A 0.034(5) 0.022(4) 0.019(5) 0.007(4) 0.008(4) 0.005(4)
C3A 0.050(5) 0.024(4) 0.021(5) 0.009(4) 0.014(4) -0.003(4)
C4A 0.046(5) 0.023(4) 0.029(5) 0.012(4) 0.016(5) -0.006(4)
C5A 0.053(6) 0.023(4) 0.052(7) 0.015(5) 0.019(5) 0.012(4)
C6A 0.040(5) 0.034(5) 0.033(6) 0.017(4) 0.022(5) 0.005(4)
C7A 0.037(5) 0.023(4) 0.015(4) 0.014(4) 0.012(4) 0.004(4)
C8A 0.047(5) 0.027(4) 0.026(5) 0.008(4) 0.012(4) 0.008(4)
C9A 0.056(6) 0.032(5) 0.021(5) 0.011(4) 0.012(5) 0.009(4)
C10A 0.067(6) 0.024(4) 0.022(5) 0.008(4) 0.014(5) 0.010(5)
C11A 0.060(6) 0.027(5) 0.025(5) 0.011(4) 0.013(5) -0.009(4)
C12A 0.041(5) 0.042(5) 0.021(5) 0.020(4) 0.012(4) 0.005(4)
C13A 0.036(5) 0.021(4) 0.025(5) 0.002(4) 0.005(4) -0.001(4)
C14A 0.075(7) 0.035(5) 0.030(6) 0.013(4) 0.015(5) -0.003(5)
C15A 0.109(9) 0.049(6) 0.038(7) 0.032(5) 0.019(6) 0.002(6)
C16A 0.105(9) 0.032(5) 0.034(7) 0.014(5) -0.006(6) -0.001(6)
C17A 0.069(7) 0.050(6) 0.056(8) 0.016(6) -0.002(6) 0.007(6)
C18A 0.065(7) 0.040(5) 0.034(6) 0.015(5) 0.010(5) 0.002(5)
C19A 0.065(6) 0.036(5) 0.028(6) 0.008(4) 0.020(5) -0.009(4)
C20A 0.113(8) 0.040(5) 0.031(6) -0.001(5) 0.038(6) -0.024(5)
C21A 0.120(9) 0.080(8) 0.051(8) 0.021(7) 0.050(7) -0.010(7)
C22A 0.081(8) 0.077(8) 0.058(8) 0.037(7) 0.030(6) -0.018(6)
C23A 0.115(9) 0.049(6) 0.039(7) 0.016(6) 0.021(7) -0.019(6)
C24A 0.100(7) 0.031(5) 0.043(6) 0.016(5) 0.040(6) -0.004(5)
C25A 0.052(5) 0.024(4) 0.023(5) 0.010(4) 0.022(4) 0.003(4)
C26A 0.058(6) 0.031(5) 0.045(6) 0.019(4) 0.031(5) 0.005(4)
C27A 0.062(6) 0.041(5) 0.048(6) 0.016(5) 0.043(5) 0.020(5)
C28A 0.062(6) 0.038(5) 0.028(6) 0.012(5) 0.013(5) -0.001(5)
C29A 0.051(6) 0.033(5) 0.029(5) 0.005(4) 0.020(5) -0.006(4)
C30A 0.052(6) 0.030(5) 0.048(6) 0.015(5) 0.030(5) 0.008(4)
Fe1B 0.0496(7) 0.0264(6) 0.0262(8) 0.0130(6) 0.0194(6) 0.0042(6)
F1B 0.047(3) 0.054(3) 0.035(3) 0.016(2) 0.010(2) -0.012(2)
F2B 0.054(3) 0.032(2) 0.056(3) 0.019(2) 0.033(3) 0.004(2)
B1B 0.039(6) 0.040(6) 0.023(6) 0.002(5) 0.020(5) 0.002(5)
B2B 0.037(6) 0.022(5) 0.045(7) 0.004(5) 0.032(5) 0.002(4)
N1B 0.035(4) 0.036(4) 0.024(4) 0.011(3) 0.012(3) -0.010(3)
N2B 0.029(4) 0.034(4) 0.035(4) 0.007(3) 0.020(3) -0.006(3)
N3B 0.041(4) 0.026(3) 0.020(4) 0.016(3) 0.011(3) 0.003(3)
N4B 0.039(4) 0.029(4) 0.025(4) 0.016(3) 0.014(3) 0.002(3)
N5B 0.047(4) 0.021(3) 0.033(4) 0.009(3) 0.018(4) 0.000(3)
N6B 0.048(5) 0.025(4) 0.036(5) 0.013(3) 0.023(4) 0.007(3)
N7B 0.067(6) 0.076(6) 0.034(6) 0.025(5) 0.003(5) 0.000(5)
O1B 0.049(4) 0.036(3) 0.035(4) 0.017(3) 0.020(3) 0.003(3)
O2B 0.050(3) 0.031(3) 0.036(4) 0.017(3) 0.027(3) 0.008(3)
O3B 0.044(3) 0.042(3) 0.025(3) 0.016(3) 0.015(3) 0.006(3)
O4B 0.036(3) 0.036(3) 0.041(4) 0.017(3) 0.020(3) 0.005(3)
O5B 0.052(4) 0.037(3) 0.032(4) 0.009(3) 0.020(3) -0.009(3)
O6B 0.046(3) 0.034(3) 0.032(4) 0.020(3) 0.019(3) 0.000(3)
C1B 0.050(6) 0.028(4) 0.032(5) 0.014(4) 0.022(5) 0.010(4)
C2B 0.058(6) 0.030(4) 0.022(5) 0.017(4) 0.021(4) 0.011(4)
C3B 0.041(5) 0.024(4) 0.029(5) 0.013(4) 0.019(4) 0.010(4)
C4B 0.044(5) 0.022(4) 0.013(4) 0.011(4) 0.009(4) 0.006(4)
C5B 0.057(6) 0.030(5) 0.024(5) 0.008(4) 0.016(5) 0.001(4)
C6B 0.064(6) 0.032(5) 0.036(6) 0.015(5) 0.021(5) 0.007(5)
C7B 0.048(5) 0.028(4) 0.026(5) 0.015(4) 0.014(4) -0.005(4)
C8B 0.058(6) 0.035(5) 0.040(6) 0.022(4) 0.024(5) 0.011(4)
C9B 0.056(6) 0.047(6) 0.076(8) 0.044(6) 0.038(6) 0.015(5)
C10B 0.081(7) 0.037(5) 0.048(7) 0.017(5) 0.023(6) -0.009(5)
C11B 0.109(8) 0.035(5) 0.046(7) 0.012(5) 0.030(6) 0.001(5)
C12B 0.116(8) 0.030(5) 0.040(6) 0.017(5) 0.046(6) 0.006(5)
C13B 0.059(6) 0.024(4) 0.040(6) 0.021(4) 0.024(5) 0.010(4)
C14B 0.057(6) 0.040(5) 0.051(6) 0.030(5) 0.036(5) 0.014(4)
C15B 0.056(6) 0.048(5) 0.047(6) 0.023(5) 0.030(5) 0.018(5)
C16B 0.067(6) 0.039(5) 0.060(7) 0.028(5) 0.023(6) 0.024(5)
C17B 0.060(6) 0.050(5) 0.030(6) 0.025(5) 0.020(5) 0.014(5)
C18B 0.055(6) 0.044(5) 0.044(6) 0.030(5) 0.024(5) 0.013(4)
C19B 0.034(5) 0.022(4) 0.019(5) 0.004(4) 0.009(4) 0.002(4)
C20B 0.051(6) 0.060(6) 0.046(6) 0.029(5) 0.032(5) 0.027(5)
C21B 0.051(6) 0.057(6) 0.041(6) 0.034(5) 0.017(5) 0.022(5)
C22B 0.065(6) 0.049(5) 0.052(7) 0.022(5) 0.038(6) 0.021(5)
C23B 0.047(5) 0.047(5) 0.033(6) 0.018(4) 0.023(5) 0.013(4)
C24B 0.048(5) 0.028(4) 0.035(6) 0.010(4) 0.019(5) 0.010(4)
C25B 0.051(5) 0.025(4) 0.028(5) 0.007(4) 0.024(5) 0.002(4)
C26B 0.055(6) 0.032(5) 0.043(6) 0.015(4) 0.031(5) 0.012(4)
C27B 0.064(7) 0.028(5) 0.064(8) 0.005(5) 0.036(6) 0.009(5)
C28B 0.065(7) 0.041(6) 0.049(7) -0.009(5) 0.027(6) -0.015(5)
C29B 0.058(6) 0.054(6) 0.037(6) 0.003(5) 0.016(5) 0.006(5)
C30B 0.055(6) 0.047(6) 0.035(6) 0.019(5) 0.020(5) 0.009(5)
C31B 0.054(6) 0.048(6) 0.046(7) 0.029(5) 0.021(6) 0.003(5)
C1S 0.158(16) 0.097(11) 0.143(16) 0.025(10) 0.121(14) 0.024(10)
C2S 0.29(3) 0.171(18) 0.076(14) 0.084(14) 0.120(16) 0.18(2)
C3S 0.139(16) 0.23(3) 0.050(12) 0.001(14) 0.044(12) 0.069(17)
C4S 0.131(14) 0.23(2) 0.038(10) 0.028(11) 0.029(9) 0.116(15)
C5S 0.169(15) 0.084(10) 0.097(13) 0.038(10) 0.095(13) 0.045(12)
C6S 0.165(17) 0.140(13) 0.088(12) 0.053(12) 0.098(12) 0.076(13)
C7S 0.142(13) 0.077(9) 0.087(11) 0.037(9) 0.029(10) 0.015(9)
C8S 0.131(12) 0.084(10) 0.104(12) 0.030(9) 0.033(9) 0.005(9)
C9S 0.176(14) 0.053(7) 0.036(8) 0.018(6) 0.033(8) 0.018(9)
C10S 0.200(15) 0.051(8) 0.060(9) 0.029(7) 0.055(10) 0.046(9)
C11S 0.138(11) 0.064(7) 0.045(8) 0.014(6) 0.038(7) 0.019(8)
C12S 0.148(12) 0.080(9) 0.079(10) 0.054(9) 0.053(9) 0.041(9)
C13S 0.151(13) 0.073(8) 0.058(9) 0.041(7) 0.045(9) 0.065(9)
C14S 0.121(11) 0.055(7) 0.105(11) 0.037(8) 0.030(9) 0.050(8)
C15S 0.119(10) 0.039(6) 0.089(10) 0.014(7) 0.043(9) 0.017(7)
C16S 0.160(12) 0.057(7) 0.043(8) 0.023(6) 0.054(9) 0.057(8)
C17S 0.098(9) 0.058(7) 0.084(9) 0.019(7) 0.054(8) 0.032(7)
C18S 0.122(10) 0.084(8) 0.064(9) 0.057(7) 0.058(8) 0.054(8)
C19S 0.165(16) 0.065(9) 0.24(2) 0.082(14) 0.156(19) 0.064(10)
C20S 0.107(11) 0.056(7) 0.110(12) 0.043(8) 0.050(10) 0.020(7)
C21S 0.094(10) 0.048(7) 0.125(14) 0.037(8) 0.068(10) 0.014(7)
C22S 0.089(9) 0.035(6) 0.115(12) 0.031(8) 0.030(10) 0.006(6)
C23S 0.25(2) 0.033(7) 0.094(13) 0.022(8) 0.087(17) -0.005(11)
C24S 0.23(2) 0.055(8) 0.16(2) 0.030(12) 0.16(2) 0.017(12)
C25S 0.081(8) 0.074(7) 0.055(7) 0.047(6) 0.017(6) 0.012(6)
C26S 0.107(9) 0.089(8) 0.090(9) 0.065(7) 0.068(8) 0.044(7)
C27S 0.080(8) 0.098(8) 0.120(11) 0.073(8) 0.051(8) 0.037(7)
C28S 0.050(7) 0.090(8) 0.077(8) 0.060(7) 0.020(6) 0.010(6)
C29S 0.071(8) 0.082(8) 0.083(9) 0.040(7) 0.044(7) 0.012(6)
C30S 0.054(7) 0.098(8) 0.091(10) 0.057(8) 0.019(7) 0.010(6)

loop_
_atom_type_symbol
_atom_type_description
_atom_type_scat_dispersion_real
_atom_type_scat_dispersion_imag
_atom_type_scat_source
C C 0.0033 0.0016 'International Tables Vol C Tables 4.2.6.8 and 6.1.1.4'
H H 0.0000 0.0000 'International Tables Vol C Tables 4.2.6.8 and 6.1.1.4'
B B 0.0013 0.0007 'International Tables Vol C Tables 4.2.6.8 and 6.1.1.4'
N N 0.0061 0.0033 'International Tables Vol C Tables 4.2.6.8 and 6.1.1.4'
O O 0.0106 0.0060 'International Tables Vol C Tables 4.2.6.8 and 6.1.1.4'
F F 0.0171 0.0103 'International Tables Vol C Tables 4.2.6.8 and 6.1.1.4'
Fe Fe 0.3463 0.8444 'International Tables Vol C Tables 4.2.6.8 and 6.1.1.4'

loop_
_geom_angle_atom_site_label_1
_geom_angle_atom_site_label_2
_geom_angle_atom_site_label_3
_geom_angle
N5A Fe1A N6A 79.2(3)
N5A Fe1A N1A 85.2(2)
N6A Fe1A N1A 115.9(2)
N5A Fe1A N4A 118.9(2)
N6A Fe1A N4A 86.8(3)
N1A Fe1A N4A 150.7(3)
N5A Fe1A N2A 149.5(2)
N6A Fe1A N2A 85.7(3)
N1A Fe1A N2A 77.8(2)
N4A Fe1A N2A 86.2(2)
N5A Fe1A N3A 86.9(3)
N6A Fe1A N3A 151.2(2)
N1A Fe1A N3A 87.6(3)
N4A Fe1A N3A 77.9(3)
N2A Fe1A N3A 117.0(2)
F1A B1A O3A 110.1(8)
F1A B1A O5A 107.5(7)
O3A B1A O5A 114.1(7)
F1A B1A O1A 104.3(6)
O3A B1A O1A 112.0(7)
O5A B1A O1A 108.3(7)
F2A B2A O6A 108.9(7)
F2A B2A O2A 107.9(6)
O6A B2A O2A 112.6(6)
F2A B2A O4A 104.9(6)
O6A B2A O4A 112.1(6)
O2A B2A O4A 110.1(6)
C1A N1A O1A 114.9(6)
C1A N1A Fe1A 120.6(5)
O1A N1A Fe1A 122.9(4)
C2A N2A O2A 116.6(6)
C2A N2A Fe1A 118.8(5)
O2A N2A Fe1A 123.3(4)
C3A N3A O3A 118.8(6)
C3A N3A Fe1A 118.3(6)
O3A N3A Fe1A 121.1(4)
C4A N4A O4A 115.3(6)
C4A N4A Fe1A 119.7(5)
O4A N4A Fe1A 123.3(4)
C5A N5A O5A 114.3(6)
C5A N5A Fe1A 117.9(6)
O5A N5A Fe1A 126.6(5)
C6A N6A O6A 115.9(6)
C6A N6A Fe1A 119.6(5)
O6A N6A Fe1A 124.1(4)
N1A O1A B1A 110.0(5)
N2A O2A B2A 110.3(5)
N3A O3A B1A 113.4(6)
N4A O4A B2A 110.0(5)
N5A O5A B1A 108.4(6)
N6A O6A B2A 111.3(6)
N1A C1A C2A 109.6(6)
N1A C1A C7A 126.1(7)
C2A C1A C7A 124.0(6)
N2A C2A C1A 112.6(6)
N2A C2A C13A 124.7(7)
C1A C2A C13A 122.3(6)
N3A C3A C4A 113.5(7)
N3A C3A C19A 123.5(7)
C4A C3A C19A 122.5(7)
N4A C4A C3A 109.0(6)
N4A C4A C25A 126.0(7)
C3A C4A C25A 124.6(7)
N5A C5A C6A 112.1(7)
N5A C5A C31A 125.8(9)
C6A C5A C31A 122.0(9)
N5A C5A H5A 123.6
C6A C5A H5A 124.3
N6A C6A C32A 127.1(9)
N6A C6A C5A 110.9(7)
C32A C6A C5A 122.0(9)
N6A C6A H6A 121.6
C5A C6A H6A 127.1
C8A C7A C12A 119.9(7)
C8A C7A C1A 119.6(6)
C12A C7A C1A 120.5(6)
C7A C8A C9A 121.3(7)
C7A C8A H8AA 119.4
C9A C8A H8AA 119.4
C10A C9A C8A 119.4(7)
C10A C9A H9AA 120.3
C8A C9A H9AA 120.3
C9A C10A C11A 120.5(7)
C9A C10A H10A 119.7
C11A C10A H10A 119.7
C10A C11A C12A 120.0(7)
C10A C11A H11A 120.0
C12A C11A H11A 120.0
C7A C12A C11A 118.8(7)
C7A C12A H12A 120.6
C11A C12A H12A 120.6
C18A C13A C14A 120.2(7)
C18A C13A C2A 119.6(7)
C14A C13A C2A 120.2(7)
C13A C14A C15A 120.2(8)
C13A C14A H14A 119.9
C15A C14A H14A 119.9
C16A C15A C14A 119.6(9)
C16A C15A H15A 120.2
C14A C15A H15A 120.2
C15A C16A C17A 121.5(9)
C15A C16A H16A 119.2
C17A C16A H16A 119.2
C18A C17A C16A 118.2(9)
C18A C17A H17A 120.9
C16A C17A H17A 120.9
C13A C18A C17A 120.2(8)
C13A C18A H18A 119.9
C17A C18A H18A 119.9
C24A C19A C20A 119.5(8)
C24A C19A C3A 119.2(7)
C20A C19A C3A 121.1(7)
C19A C20A C21A 118.2(8)
C19A C20A H20A 120.9
C21A C20A H20A 120.9
C22A C21A C20A 120.7(9)
C22A C21A H21A 119.6
C20A C21A H21A 119.6
C21A C22A C23A 122.0(9)
C21A C22A H22A 119.0
C23A C22A H22A 119.0
C22A C23A C24A 117.5(8)
C22A C23A H23A 121.3
C24A C23A H23A 121.3
C19A C24A C23A 122.1(8)
C19A C24A H24A 119.0
C23A C24A H24A 119.0
C26A C25A C30A 119.2(7)
C26A C25A C4A 117.3(7)
C30A C25A C4A 123.6(7)
C27A C26A C25A 120.1(8)
C27A C26A H26A 119.9
C25A C26A H26A 119.9
C26A C27A C28A 120.0(7)
C26A C27A H27A 120.0
C28A C27A H27A 120.0
C29A C28A C27A 119.5(8)
C29A C28A H28A 120.3
C27A C28A H28A 120.3
C30A C29A C28A 120.4(8)
C30A C29A H29A 119.8
C28A C29A H29A 119.8
C29A C30A C25A 120.7(7)
C29A C30A H30A 119.6
C25A C30A H30A 119.6
N2B Fe1B N3B 151.8(3)
N2B Fe1B N5B 115.4(3)
N3B Fe1B N5B 86.6(3)
N2B Fe1B N4B 86.8(3)
N3B Fe1B N4B 78.5(3)
N5B Fe1B N4B 152.6(2)
N2B Fe1B N6B 85.8(3)
N3B Fe1B N6B 116.9(2)
N5B Fe1B N6B 79.6(3)
N4B Fe1B N6B 86.8(3)
N2B Fe1B N1B 78.9(3)
N3B Fe1B N1B 86.0(3)
N5B Fe1B N1B 85.3(3)
N4B Fe1B N1B 116.0(2)
N6B Fe1B N1B 151.4(3)
F1B B1B O1B 109.6(7)
F1B B1B O5B 107.5(7)
O1B B1B O5B 110.9(6)
F1B B1B O3B 107.4(6)
O1B B1B O3B 111.0(7)
O5B B1B O3B 110.3(6)
F2B B2B O6B 109.3(7)
F2B B2B O2B 106.9(6)
O6B B2B O2B 112.0(7)
F2B B2B O4B 107.1(7)
O6B B2B O4B 110.8(6)
O2B B2B O4B 110.4(6)
C1B N1B O1B 116.7(6)
C1B N1B Fe1B 117.8(5)
O1B N1B Fe1B 122.5(5)
C2B N2B O2B 113.7(6)
C2B N2B Fe1B 120.6(5)
O2B N2B Fe1B 124.9(4)
C3B N3B O3B 114.3(6)
C3B N3B Fe1B 120.1(5)
O3B N3B Fe1B 124.7(4)
C4B N4B O4B 116.4(6)
C4B N4B Fe1B 119.5(5)
O4B N4B Fe1B 122.5(5)
O5B N5B C5B 114.6(6)
O5B N5B Fe1B 127.1(5)
C5B N5B Fe1B 117.2(5)
C6B N6B O6B 117.9(7)
C6B N6B Fe1B 117.2(6)
O6B N6B Fe1B 122.9(5)
N1B O1B B1B 112.6(5)
N2B O2B B2B 109.9(5)
N3B O3B B1B 110.0(5)
N4B O4B B2B 111.5(6)
N5B O5B B1B 108.9(6)
N6B O6B B2B 111.2(5)
N1B C1B C2B 112.9(6)
N1B C1B C7B 123.2(7)
C2B C1B C7B 123.8(7)
N2B C2B C1B 108.9(6)
N2B C2B C13B 125.3(7)
C1B C2B C13B 125.8(6)
N3B C3B C4B 109.4(6)
N3B C3B C19B 124.9(7)
C4B C3B C19B 125.7(7)
N4B C4B C3B 111.9(7)
N4B C4B C25B 126.2(7)
C3B C4B C25B 121.9(7)
N5B C5B C6B 111.6(7)
N5B C5B C31B 121.6(7)
C6B C5B C31B 126.8(8)
N6B C6B C5B 113.8(8)
N6B C6B H6BA 123.1
C5B C6B H6BA 123.1
C8B C7B C12B 119.2(7)
C8B C7B C1B 121.8(7)
C12B C7B C1B 118.8(7)
C7B C8B C9B 119.8(8)
C7B C8B H8BA 120.1
C9B C8B H8BA 120.1
C10B C9B C8B 120.8(8)
C10B C9B H9BA 119.6
C8B C9B H9BA 119.6
C9B C10B C11B 120.4(8)
C9B C10B H10B 119.8
C11B C10B H10B 119.8
C12B C11B C10B 118.7(9)
C12B C11B H11B 120.6
C10B C11B H11B 120.6
C7B C12B C11B 120.9(8)
C7B C12B H12B 119.6
C11B C12B H12B 119.6
C14B C13B C18B 119.6(7)
C14B C13B C2B 122.3(7)
C18B C13B C2B 118.0(7)
C15B C14B C13B 121.2(7)
C15B C14B H14B 119.4
C13B C14B H14B 119.4
C14B C15B C16B 119.1(8)
C14B C15B H15B 120.4
C16B C15B H15B 120.4
C17B C16B C15B 120.9(8)
C17B C16B H16B 119.6
C15B C16B H16B 119.6
C16B C17B C18B 120.3(7)
C16B C17B H17B 119.8
C18B C17B H17B 119.8
C17B C18B C13B 118.8(7)
C17B C18B H18B 120.6
C13B C18B H18B 120.6
C20B C19B C24B 118.5(7)
C20B C19B C3B 121.7(7)
C24B C19B C3B 119.8(7)
C21B C20B C19B 121.1(8)
C21B C20B H20B 119.5
C19B C20B H20B 119.5
C20B C21B C22B 120.5(8)
C20B C21B H21B 119.8
C22B C21B H21B 119.8
C23B C22B C21B 119.4(8)
C23B C22B H22B 120.3
C21B C22B H22B 120.3
C22B C23B C24B 120.8(8)
C22B C23B H23B 119.6
C24B C23B H23B 119.6
C23B C24B C19B 119.7(7)
C23B C24B H24B 120.2
C19B C24B H24B 120.2
C30B C25B C26B 119.4(7)
C30B C25B C4B 121.6(7)
C26B C25B C4B 119.0(7)
C27B C26B C25B 118.0(8)
C27B C26B H26B 121.0
C25B C26B H26B 121.0
C28B C27B C26B 121.5(8)
C28B C27B H27B 119.3
C26B C27B H27B 119.3
C27B C28B C29B 121.2(9)
C27B C28B H28B 119.4
C29B C28B H28B 119.4
C30B C29B C28B 118.0(9)
C30B C29B H29B 121.0
C28B C29B H29B 121.0
C29B C30B C25B 121.9(8)
C29B C30B H30B 119.1
C25B C30B H30B 119.1
N7B C31B C5B 177.1(9)
C6S C1S C2S 113.5(15)
C6S C1S H1SA 123.3
C2S C1S H1SA 123.3
C3S C2S C1S 126.7(19)
C3S C2S H2SA 116.6
C1S C2S H2SA 116.6
C2S C3S C4S 112(2)
C2S C3S H3SA 123.9
C4S C3S H3SA 123.9
C5S C4S C3S 124(2)
C5S C4S H4SA 117.9
C3S C4S H4SA 117.9
C4S C5S C6S 126.5(18)
C4S C5S H5SA 116.8
C6S C5S H5SA 116.8
C1S C6S C5S 117.0(15)
C1S C6S H6SA 121.5
C5S C6S H6SA 121.5
C12S C7S C8S 117.3(12)
C12S C7S H7SA 121.3
C8S C7S H7SA 121.3
C9S C8S C7S 123.4(13)
C9S C8S H8SA 118.3
C7S C8S H8SA 118.3
C8S C9S C10S 117.9(12)
C8S C9S H9SA 121.0
C10S C9S H9SA 121.0
C9S C10S C11S 120.2(11)
C9S C10S H10C 119.9
C11S C10S H10C 119.9
C12S C11S C10S 119.7(12)
C12S C11S H11C 120.2
C10S C11S H11C 120.2
C11S C12S C7S 121.3(12)
C11S C12S H12C 119.4
C7S C12S H12C 119.4
C14S C13S C18S 123.9(11)
C14S C13S H13A 118.0
C18S C13S H13A 118.0
C13S C14S C15S 118.3(12)
C13S C14S H14C 120.9
C15S C14S H14C 120.9
C16S C15S C14S 121.2(11)
C16S C15S H15C 119.4
C14S C15S H15C 119.4
C15S C16S C17S 117.9(10)
C15S C16S H16C 121.0
C17S C16S H16C 121.0
C16S C17S C18S 121.8(11)
C16S C17S H17C 119.1
C18S C17S H17C 119.1
C13S C18S C17S 116.8(10)
C13S C18S H18C 121.6
C17S C18S H18C 121.6
C20S C19S C24S 124.4(19)
C20S C19S H19A 117.8
C24S C19S H19A 117.8
C19S C20S C21S 119.8(15)
C19S C20S H20C 120.1
C21S C20S H20C 120.1
C20S C21S C22S 121.6(13)
C20S C21S H21C 119.2
C22S C21S H21C 119.2
C21S C22S C23S 117.3(14)
C21S C22S H22C 121.4
C23S C22S H22C 121.4
C22S C23S C24S 118.6(17)
C22S C23S H23C 120.7
C24S C23S H23C 120.7
C19S C24S C23S 118.3(19)
C19S C24S H24C 120.9
C23S C24S H24C 120.9
C26S C25S C30S 120.1(9)
C26S C25S H25A 119.9
C30S C25S H25A 119.9
C25S C26S C27S 120.1(10)
C25S C26S H26C 120.0
C27S C26S H26C 120.0
C28S C27S C26S 121.0(10)
C28S C27S H27C 119.5
C26S C27S H27C 119.5
C29S C28S C27S 120.5(9)
C29S C28S H28C 119.8
C27S C28S H28C 119.8
C28S C29S C30S 119.2(9)
C28S C29S H29C 120.4
C30S C29S H29C 120.4
C25S C30S C29S 119.2(9)
C25S C30S H30C 120.4
C29S C30S H30C 120.4

loop_
_geom_bond_atom_site_label_1
_geom_bond_atom_site_label_2
_geom_bond_distance
Fe1A N5A 1.867(6)
Fe1A N6A 1.887(6)
Fe1A N1A 1.900(6)
Fe1A N4A 1.916(6)
Fe1A N2A 1.926(6)
Fe1A N3A 1.935(6)
F1A B1A 1.366(10)
F2A B2A 1.367(9)
B1A O3A 1.424(10)
B1A O5A 1.494(10)
B1A O1A 1.539(9)
B2A O6A 1.453(9)
B2A O2A 1.481(9)
B2A O4A 1.513(9)
N1A C1A 1.314(8)
N1A O1A 1.402(7)
N2A C2A 1.293(7)
N2A O2A 1.375(7)
N3A C3A 1.286(8)
N3A O3A 1.380(7)
N4A C4A 1.331(8)
N4A O4A 1.388(7)
N5A C5A 1.347(9)
N5A O5A 1.382(7)
N6A C6A 1.310(8)
N6A O6A 1.371(7)
N7A C31A 1.074(12)
N8A C32A 1.122(16)
C1A C2A 1.459(9)
C1A C7A 1.470(9)
C2A C13A 1.494(9)
C3A C4A 1.455(10)
C3A C19A 1.491(10)
C4A C25A 1.464(10)
C5A C6A 1.418(10)
C5A C31A 1.449(13)
C5A H5A 0.9598
C6A C32A 1.378(16)
C6A H6A 1.0148
C7A C8A 1.360(9)
C7A C12A 1.399(9)
C8A C9A 1.388(9)
C8A H8AA 0.9500
C9A C10A 1.371(10)
C9A H9AA 0.9500
C10A C11A 1.378(9)
C10A H10A 0.9500
C11A C12A 1.404(9)
C11A H11A 0.9500
C12A H12A 0.9500
C13A C18A 1.367(10)
C13A C14A 1.370(9)
C14A C15A 1.407(10)
C14A H14A 0.9500
C15A C16A 1.325(11)
C15A H15A 0.9500
C16A C17A 1.410(12)
C16A H16A 0.9500
C17A C18A 1.395(11)
C17A H17A 0.9500
C18A H18A 0.9500
C19A C24A 1.378(9)
C19A C20A 1.401(10)
C20A C21A 1.410(11)
C20A H20A 0.9500
C21A C22A 1.357(11)
C21A H21A 0.9500
C22A C23A 1.384(12)
C22A H22A 0.9500
C23A C24A 1.396(10)
C23A H23A 0.9500
C24A H24A 0.9500
C25A C26A 1.378(9)
C25A C30A 1.384(10)
C26A C27A 1.365(10)
C26A H26A 0.9500
C27A C28A 1.398(10)
C27A H27A 0.9500
C28A C29A 1.361(10)
C28A H28A 0.9500
C29A C30A 1.358(9)
C29A H29A 0.9500
C30A H30A 0.9500
Fe1B N2B 1.865(6)
Fe1B N3B 1.874(6)
Fe1B N5B 1.879(6)
Fe1B N4B 1.903(6)
Fe1B N6B 1.922(6)
Fe1B N1B 1.926(5)
F1B B1B 1.353(9)
F2B B2B 1.373(9)
B1B O1B 1.483(10)
B1B O5B 1.500(10)
B1B O3B 1.516(9)
B2B O6B 1.463(10)
B2B O2B 1.489(9)
B2B O4B 1.502(9)
N1B C1B 1.310(8)
N1B O1B 1.354(7)
N2B C2B 1.358(8)
N2B O2B 1.374(6)
N3B C3B 1.340(8)
N3B O3B 1.373(7)
N4B C4B 1.294(8)
N4B O4B 1.370(6)
N5B O5B 1.351(7)
N5B C5B 1.354(9)
N6B C6B 1.287(9)
N6B O6B 1.358(7)
N7B C31B 1.132(10)
C1B C2B 1.450(10)
C1B C7B 1.486(9)
C2B C13B 1.465(9)
C3B C4B 1.455(9)
C3B C19B 1.460(9)
C4B C25B 1.489(9)
C5B C6B 1.408(10)
C5B C31B 1.465(11)
C6B H6BA 0.9500
C7B C8B 1.380(9)
C7B C12B 1.386(10)
C8B C9B 1.398(9)
C8B H8BA 0.9500
C9B C10B 1.353(10)
C9B H9BA 0.9500
C10B C11B 1.397(11)
C10B H10B 0.9500
C11B C12B 1.394(10)
C11B H11B 0.9500
C12B H12B 0.9500
C13B C14B 1.387(9)
C13B C18B 1.422(10)
C14B C15B 1.362(9)
C14B H14B 0.9500
C15B C16B 1.428(11)
C15B H15B 0.9500
C16B C17B 1.354(10)
C16B H16B 0.9500
C17B C18B 1.403(9)
C17B H17B 0.9500
C18B H18B 0.9500
C19B C20B 1.385(9)
C19B C24B 1.400(10)
C20B C21B 1.365(10)
C20B H20B 0.9500
C21B C22B 1.388(11)
C21B H21B 0.9500
C22B C23B 1.364(10)
C22B H22B 0.9500
C23B C24B 1.393(9)
C23B H23B 0.9500
C24B H24B 0.9500
C25B C30B 1.392(10)
C25B C26B 1.411(9)
C26B C27B 1.398(10)
C26B H26B 0.9500
C27B C28B 1.352(11)
C27B H27B 0.9500
C28B C29B 1.407(11)
C28B H28B 0.9500
C29B C30B 1.370(10)
C29B H29B 0.9500
C30B H30B 0.9500
C1S C6S 1.359(15)
C1S C2S 1.491(19)
C1S H1SA 0.9500
C2S C3S 1.32(2)
C2S H2SA 0.9500
C3S C4S 1.43(2)
C3S H3SA 0.9500
C4S C5S 1.174(16)
C4S H4SA 0.9500
C5S C6S 1.432(17)
C5S H5SA 0.9500
C6S H6SA 0.9500
C7S C12S 1.373(14)
C7S C8S 1.404(14)
C7S H7SA 0.9500
C8S C9S 1.344(14)
C8S H8SA 0.9500
C9S C10S 1.375(15)
C9S H9SA 0.9500
C10S C11S 1.418(13)
C10S H10C 0.9500
C11S C12S 1.346(12)
C11S H11C 0.9500
C12S H12C 0.9500
C13S C14S 1.308(13)
C13S C18S 1.367(13)
C13S H13A 0.9500
C14S C15S 1.410(14)
C14S H14C 0.9500
C15S C16S 1.358(13)
C15S H15C 0.9500
C16S C17S 1.370(12)
C16S H16C 0.9500
C17S C18S 1.394(12)
C17S H17C 0.9500
C18S H18C 0.9500
C19S C20S 1.292(15)
C19S C24S 1.33(2)
C19S H19A 0.9500
C20S C21S 1.352(13)
C20S H20C 0.9500
C21S C22S 1.393(15)
C21S H21C 0.9500
C22S C23S 1.399(16)
C22S H22C 0.9500
C23S C24S 1.42(2)
C23S H23C 0.9500
C24S H24C 0.9500
C25S C26S 1.314(11)
C25S C30S 1.371(12)
C25S H25A 0.9500
C26S C27S 1.396(12)
C26S H26C 0.9500
C27S C28S 1.332(11)
C27S H27C 0.9500
C28S C29S 1.330(11)
C28S H28C 0.9500
C29S C30S 1.423(12)
C29S H29C 0.9500
C30S H30C 0.9500

loop_
_geom_torsion_atom_site_label_1
_geom_torsion_atom_site_label_2
_geom_torsion_atom_site_label_3
_geom_torsion_atom_site_label_4
_geom_torsion
N5A Fe1A N1A C1A 157.3(6)
N6A Fe1A N1A C1A 81.7(6)
N4A Fe1A N1A C1A -55.8(8)
N2A Fe1A N1A C1A 2.7(5)
N3A Fe1A N1A C1A -115.6(6)
N5A Fe1A N1A O1A -37.6(5)
N6A Fe1A N1A O1A -113.1(5)
N4A Fe1A N1A O1A 109.3(6)
N2A Fe1A N1A O1A 167.8(5)
N3A Fe1A N1A O1A 49.5(5)
N5A Fe1A N2A C2A -55.2(8)
N6A Fe1A N2A C2A -115.4(6)
N1A Fe1A N2A C2A 2.3(5)
N4A Fe1A N2A C2A 157.5(6)
N3A Fe1A N2A C2A 83.2(6)
N5A Fe1A N2A O2A 111.3(6)
N6A Fe1A N2A O2A 51.1(5)
N1A Fe1A N2A O2A 168.8(5)
N4A Fe1A N2A O2A -36.0(5)
N3A Fe1A N2A O2A -110.3(5)
N5A Fe1A N3A C3A -116.7(6)
N6A Fe1A N3A C3A -55.7(9)
N1A Fe1A N3A C3A 158.1(6)
N4A Fe1A N3A C3A 3.8(5)
N2A Fe1A N3A C3A 83.1(6)
N5A Fe1A N3A O3A 47.8(5)
N6A Fe1A N3A O3A 108.7(6)
N1A Fe1A N3A O3A -37.5(5)
N4A Fe1A N3A O3A 168.2(5)
N2A Fe1A N3A O3A -112.5(5)
N5A Fe1A N4A C4A 84.5(6)
N6A Fe1A N4A C4A 160.4(6)
N1A Fe1A N4A C4A -57.1(8)
N2A Fe1A N4A C4A -113.7(6)
N3A Fe1A N4A C4A 5.0(5)
N5A Fe1A N4A O4A -111.3(5)
N6A Fe1A N4A O4A -35.5(5)
N1A Fe1A N4A O4A 107.1(6)
N2A Fe1A N4A O4A 50.4(5)
N3A Fe1A N4A O4A 169.1(5)
N6A Fe1A N5A C5A 4.3(5)
N1A Fe1A N5A C5A -113.2(5)
N4A Fe1A N5A C5A 84.5(6)
N2A Fe1A N5A C5A -57.4(8)
N3A Fe1A N5A C5A 158.9(5)
N6A Fe1A N5A O5A 170.8(5)
N1A Fe1A N5A O5A 53.2(5)
N4A Fe1A N5A O5A -109.0(5)
N2A Fe1A N5A O5A 109.1(6)
N3A Fe1A N5A O5A -34.6(5)
N5A Fe1A N6A C6A -2.1(5)
N1A Fe1A N6A C6A 77.0(5)
N4A Fe1A N6A C6A -122.3(5)
N2A Fe1A N6A C6A 151.3(5)
N3A Fe1A N6A C6A -64.8(8)
N5A Fe1A N6A O6A 170.3(5)
N1A Fe1A N6A O6A -110.5(5)
N4A Fe1A N6A O6A 50.1(5)
N2A Fe1A N6A O6A -36.3(5)
N3A Fe1A N6A O6A 107.6(7)
C1A N1A O1A B1A 154.2(6)
Fe1A N1A O1A B1A -11.7(8)
F1A B1A O1A N1A -174.9(6)
O3A B1A O1A N1A -55.9(8)
O5A B1A O1A N1A 70.8(8)
C2A N2A O2A B2A 152.7(6)
Fe1A N2A O2A B2A -14.1(7)
F2A B2A O2A N2A -174.1(5)
O6A B2A O2A N2A -54.0(7)
O4A B2A O2A N2A 72.0(7)
C3A N3A O3A B1A 152.7(7)
Fe1A N3A O3A B1A -11.7(7)
F1A B1A O3A N3A -175.5(5)
O5A B1A O3A N3A -54.6(8)
O1A B1A O3A N3A 68.9(8)
C4A N4A O4A B2A 153.2(6)
Fe1A N4A O4A B2A -11.6(7)
F2A B2A O4A N4A -173.6(5)
O6A B2A O4A N4A 68.4(7)
O2A B2A O4A N4A -57.7(8)
C5A N5A O5A B1A 155.5(6)
Fe1A N5A O5A B1A -11.4(7)
F1A B1A O5A N5A -170.2(6)
O3A B1A O5A N5A 67.4(8)
O1A B1A O5A N5A -58.1(8)
C6A N6A O6A B2A 160.9(6)
Fe1A N6A O6A B2A -11.7(7)
F2A B2A O6A N6A -171.6(5)
O2A B2A O6A N6A 68.9(7)
O4A B2A O6A N6A -56.0(7)
O1A N1A C1A C2A -172.6(5)
Fe1A N1A C1A C2A -6.3(8)
O1A N1A C1A C7A 2.1(10)
Fe1A N1A C1A C7A 168.4(5)
O2A N2A C2A C1A -173.5(5)
Fe1A N2A C2A C1A -6.1(8)
O2A N2A C2A C13A -0.7(10)
Fe1A N2A C2A C13A 166.7(6)
N1A C1A C2A N2A 7.7(9)
C7A C1A C2A N2A -167.2(6)
N1A C1A C2A C13A -165.4(6)
C7A C1A C2A C13A 19.8(11)
O3A N3A C3A C4A -175.5(6)
Fe1A N3A C3A C4A -10.8(8)
O3A N3A C3A C19A -3.9(10)
Fe1A N3A C3A C19A 160.9(6)
O4A N4A C4A C3A -176.6(5)
Fe1A N4A C4A C3A -11.3(8)
O4A N4A C4A C25A -3.1(10)
Fe1A N4A C4A C25A 162.3(6)
N3A C3A C4A N4A 13.7(9)
C19A C3A C4A N4A -158.1(7)
N3A C3A C4A C25A -160.0(7)
C19A C3A C4A C25A 28.2(11)
O5A N5A C5A C6A -173.8(5)
Fe1A N5A C5A C6A -5.7(8)
O5A N5A C5A C31A 3.8(10)
Fe1A N5A C5A C31A 171.9(7)
O6A N6A C6A C32A 4.2(12)
Fe1A N6A C6A C32A 177.2(8)
O6A N6A C6A C5A -173.3(6)
Fe1A N6A C6A C5A -0.3(8)
N5A C5A C6A N6A 3.7(9)
C31A C5A C6A N6A -174.0(7)
N5A C5A C6A C32A -174.0(9)
N1A C1A C7A C8A -126.6(8)
C2A C1A C7A C8A 47.4(10)
N1A C1A C7A C12A 50.8(10)
C2A C1A C7A C12A -135.2(7)
C12A C7A C8A C9A -2.3(10)
C1A C7A C8A C9A 175.0(6)
C7A C8A C9A C10A 0.8(11)
C8A C9A C10A C11A 1.7(11)
C9A C10A C11A C12A -2.5(11)
C8A C7A C12A C11A 1.5(10)
C1A C7A C12A C11A -175.8(6)
C10A C11A C12A C7A 0.9(10)
N2A C2A C13A C18A 63.7(11)
C1A C2A C13A C18A -124.1(8)
N2A C2A C13A C14A -115.9(8)
C1A C2A C13A C14A 56.3(10)
C18A C13A C14A C15A -0.4(12)
C2A C13A C14A C15A 179.2(7)
C13A C14A C15A C16A 0.4(14)
C14A C15A C16A C17A 1.4(15)
C15A C16A C17A C18A -3.2(14)
C14A C13A C18A C17A -1.4(12)
C2A C13A C18A C17A 179.0(7)
C16A C17A C18A C13A 3.1(13)
N3A C3A C19A C24A -134.2(8)
C4A C3A C19A C24A 36.8(12)
N3A C3A C19A C20A 42.0(12)
C4A C3A C19A C20A -147.0(8)
C24A C19A C20A C21A 0.2(14)
C3A C19A C20A C21A -176.0(8)
C19A C20A C21A C22A 1.1(15)
C20A C21A C22A C23A -1.2(17)
C21A C22A C23A C24A -0.1(16)
C20A C19A C24A C23A -1.5(14)
C3A C19A C24A C23A 174.7(8)
C22A C23A C24A C19A 1.5(15)
N4A C4A C25A C26A -132.2(8)
C3A C4A C25A C26A 40.4(10)
N4A C4A C25A C30A 48.2(11)
C3A C4A C25A C30A -139.2(8)
C30A C25A C26A C27A -2.2(11)
C4A C25A C26A C27A 178.2(7)
C25A C26A C27A C28A 1.6(12)
C26A C27A C28A C29A 0.2(12)
C27A C28A C29A C30A -1.2(12)
C28A C29A C30A C25A 0.6(12)
C26A C25A C30A C29A 1.2(11)
C4A C25A C30A C29A -179.3(7)
N2B Fe1B N1B C1B -6.1(6)
N3B Fe1B N1B C1B -162.2(6)
N5B Fe1B N1B C1B 110.9(6)
N4B Fe1B N1B C1B -87.0(6)
N6B Fe1B N1B C1B 52.8(9)
N2B Fe1B N1B O1B -166.2(6)
N3B Fe1B N1B O1B 37.8(5)
N5B Fe1B N1B O1B -49.1(5)
N4B Fe1B N1B O1B 112.9(5)
N6B Fe1B N1B O1B -107.2(7)
N3B Fe1B N2B C2B 59.3(8)
N5B Fe1B N2B C2B -79.0(6)
N4B Fe1B N2B C2B 117.6(6)
N6B Fe1B N2B C2B -155.4(6)
N1B Fe1B N2B C2B 0.3(6)
N3B Fe1B N2B O2B -109.8(6)
N5B Fe1B N2B O2B 111.9(5)
N4B Fe1B N2B O2B -51.5(5)
N6B Fe1B N2B O2B 35.5(5)
N1B Fe1B N2B O2B -168.8(6)
N2B Fe1B N3B C3B 58.5(8)
N5B Fe1B N3B C3B -158.5(5)
N4B Fe1B N3B C3B -1.6(5)
N6B Fe1B N3B C3B -82.0(6)
N1B Fe1B N3B C3B 116.0(5)
N2B Fe1B N3B O3B -110.1(6)
N5B Fe1B N3B O3B 32.9(5)
N4B Fe1B N3B O3B -170.1(5)
N6B Fe1B N3B O3B 109.5(5)
N1B Fe1B N3B O3B -52.6(5)
N2B Fe1B N4B C4B -159.4(5)
N3B Fe1B N4B C4B -3.6(5)
N5B Fe1B N4B C4B 54.7(8)
N6B Fe1B N4B C4B 114.6(5)
N1B Fe1B N4B C4B -83.4(5)
N2B Fe1B N4B O4B 35.5(5)
N3B Fe1B N4B O4B -168.7(5)
N5B Fe1B N4B O4B -110.4(7)
N6B Fe1B N4B O4B -50.5(5)
N1B Fe1B N4B O4B 111.5(5)
N2B Fe1B N5B O5B 112.9(5)
N3B Fe1B N5B O5B -48.8(5)
N4B Fe1B N5B O5B -105.5(7)
N6B Fe1B N5B O5B -166.9(5)
N1B Fe1B N5B O5B 37.5(5)
N2B Fe1B N5B C5B -79.8(5)
N3B Fe1B N5B C5B 118.6(5)
N4B Fe1B N5B C5B 61.8(8)
N6B Fe1B N5B C5B 0.4(5)
N1B Fe1B N5B C5B -155.2(5)
N2B Fe1B N6B C6B 111.4(6)
N3B Fe1B N6B C6B -86.1(6)
N5B Fe1B N6B C6B -5.4(6)
N4B Fe1B N6B C6B -161.5(6)
N1B Fe1B N6B C6B 53.9(9)
N2B Fe1B N6B O6B -52.2(5)
N3B Fe1B N6B O6B 110.2(5)
N5B Fe1B N6B O6B -169.0(5)
N4B Fe1B N6B O6B 34.8(5)
N1B Fe1B N6B O6B -109.7(7)
C1B N1B O1B B1B -149.2(7)
Fe1B N1B O1B B1B 11.0(8)
F1B B1B O1B N1B 174.2(6)
O5B B1B O1B N1B 55.7(8)
O3B B1B O1B N1B -67.3(8)
C2B N2B O2B B2B -157.0(6)
Fe1B N2B O2B B2B 12.7(8)
F2B B2B O2B N2B 171.3(6)
O6B B2B O2B N2B -68.9(7)
O4B B2B O2B N2B 55.1(8)
C3B N3B O3B B1B -154.7(6)
Fe1B N3B O3B B1B 14.5(7)
F1B B1B O3B N3B 173.3(6)
O1B B1B O3B N3B 53.4(7)
O5B B1B O3B N3B -69.9(8)
C4B N4B O4B B2B -152.1(6)
Fe1B N4B O4B B2B 13.4(7)
F2B B2B O4B N4B 174.3(5)
O6B B2B O4B N4B 55.1(7)
O2B B2B O4B N4B -69.6(8)
C5B N5B O5B B1B -157.5(6)
Fe1B N5B O5B B1B 10.2(7)
F1B B1B O5B N5B 173.0(6)
O1B B1B O5B N5B -67.1(7)
O3B B1B O5B N5B 56.3(8)
C6B N6B O6B B2B -148.4(7)
Fe1B N6B O6B B2B 15.1(7)
F2B B2B O6B N6B 171.5(5)
O2B B2B O6B N6B 53.1(8)
O4B B2B O6B N6B -70.7(7)
O1B N1B C1B C2B 171.5(6)
Fe1B N1B C1B C2B 10.3(9)
O1B N1B C1B C7B -4.9(10)
Fe1B N1B C1B C7B -166.1(6)
O2B N2B C2B C1B 174.9(6)
Fe1B N2B C2B C1B 4.7(8)
O2B N2B C2B C13B -6.9(10)
Fe1B N2B C2B C13B -177.1(6)
N1B C1B C2B N2B -9.2(9)
C7B C1B C2B N2B 167.1(7)
N1B C1B C2B C13B 172.6(7)
C7B C1B C2B C13B -11.0(12)
O3B N3B C3B C4B 175.3(5)
Fe1B N3B C3B C4B 5.6(7)
O3B N3B C3B C19B -2.0(9)
Fe1B N3B C3B C19B -171.7(5)
O4B N4B C4B C3B 173.5(5)
Fe1B N4B C4B C3B 7.5(8)
O4B N4B C4B C25B -5.5(10)
Fe1B N4B C4B C25B -171.5(5)
N3B C3B C4B N4B -8.0(8)
C19B C3B C4B N4B 169.3(6)
N3B C3B C4B C25B 171.0(6)
C19B C3B C4B C25B -11.7(10)
O5B N5B C5B C6B 172.9(6)
Fe1B N5B C5B C6B 3.9(8)
O5B N5B C5B C31B -7.9(10)
Fe1B N5B C5B C31B -176.8(6)
O6B N6B C6B C5B 173.4(5)
Fe1B N6B C6B C5B 9.0(9)
N5B C5B C6B N6B -8.2(10)
C31B C5B C6B N6B 172.6(8)
N1B C1B C7B C8B -52.9(11)
C2B C1B C7B C8B 131.1(8)
N1B C1B C7B C12B 131.4(9)
C2B C1B C7B C12B -44.6(12)
C12B C7B C8B C9B -2.8(12)
C1B C7B C8B C9B -178.5(7)
C7B C8B C9B C10B 0.4(13)
C8B C9B C10B C11B 1.8(14)
C9B C10B C11B C12B -1.6(14)
C8B C7B C12B C11B 3.0(13)
C1B C7B C12B C11B 178.8(8)
C10B C11B C12B C7B -0.8(14)
N2B C2B C13B C14B -44.6(12)
C1B C2B C13B C14B 133.3(8)
N2B C2B C13B C18B 138.8(8)
C1B C2B C13B C18B -43.4(11)
C18B C13B C14B C15B 1.0(12)
C2B C13B C14B C15B -175.6(7)
C13B C14B C15B C16B -0.8(12)
C14B C15B C16B C17B -0.5(13)
C15B C16B C17B C18B 1.6(13)
C16B C17B C18B C13B -1.4(12)
C14B C13B C18B C17B 0.2(11)
C2B C13B C18B C17B 176.9(7)
N3B C3B C19B C20B -48.7(10)
C4B C3B C19B C20B 134.3(7)
N3B C3B C19B C24B 131.9(7)
C4B C3B C19B C24B -45.1(10)
C24B C19B C20B C21B 1.0(11)
C3B C19B C20B C21B -178.4(7)
C19B C20B C21B C22B -1.8(12)
C20B C21B C22B C23B 1.4(12)
C21B C22B C23B C24B -0.2(12)
C22B C23B C24B C19B -0.5(11)
C20B C19B C24B C23B 0.1(10)
C3B C19B C24B C23B 179.6(6)
N4B C4B C25B C30B -48.5(11)
C3B C4B C25B C30B 132.7(7)
N4B C4B C25B C26B 130.9(7)
C3B C4B C25B C26B -48.0(9)
C30B C25B C26B C27B -1.8(11)
C4B C25B C26B C27B 178.9(7)
C25B C26B C27B C28B 0.3(12)
C26B C27B C28B C29B -0.5(14)
C27B C28B C29B C30B 2.1(13)
C28B C29B C30B C25B -3.6(12)
C26B C25B C30B C29B 3.5(12)
C4B C25B C30B C29B -177.1(7)
N5B C5B C31B N7B -4(22)
C6B C5B C31B N7B 175(100)
C6S C1S C2S C3S -2(2)
C1S C2S C3S C4S 0(3)
C2S C3S C4S C5S 0(3)
C3S C4S C5S C6S 0(3)
C2S C1S C6S C5S 2.3(17)
C4S C5S C6S C1S -2(2)
C12S C7S C8S C9S 0(2)
C7S C8S C9S C10S -4(2)
C8S C9S C10S C11S 3.8(18)
C9S C10S C11S C12S -0.4(17)
C10S C11S C12S C7S -3.6(18)
C8S C7S C12S C11S 4(2)
C18S C13S C14S C15S -3.5(18)
C13S C14S C15S C16S 3.6(17)
C14S C15S C16S C17S -1.7(16)
C15S C16S C17S C18S -0.3(15)
C14S C13S C18S C17S 1.6(18)
C16S C17S C18S C13S 0.4(15)
C24S C19S C20S C21S 3(2)
C19S C20S C21S C22S -2.3(16)
C20S C21S C22S C23S 1.3(15)
C21S C22S C23S C24S -0.7(16)
C20S C19S C24S C23S -2(2)
C22S C23S C24S C19S 1(2)
C30S C25S C26S C27S 0.7(17)
C25S C26S C27S C28S -2.5(17)
C26S C27S C28S C29S 3.2(17)
C27S C28S C29S C30S -2.2(16)
C26S C25S C30S C29S 0.2(16)
C28S C29S C30S C25S 0.5(16)
